data_1554031
loop_
_publ_author_name
'Dyar, Scott M.'
'Margulies, Eric A.'
'Horwitz, Noah E.'
'Brown, Kristen E.'
'Krzyaniak, Matthew D.'
'Wasielewski, Michael R.'

_publ_section_title
;
 Photogenerated Quartet State Formation in a Compact Ring-Fused
 Perylene-Nitroxide.
;
_journal_issue 43
_journal_name_full 'The journal of physical chemistry. B'
_journal_page_first 13560
_journal_page_last 13569
_journal_paper_doi 10.1021/acs.jpcb.5b02378
_journal_volume 119
_journal_year 2015
_chemical_formula_moiety 'C26 H22 N O'
_chemical_formula_sum 'C26 H22 N O'
_chemical_formula_weight 364.44
_chemical_name_systematic PerNO
_space_group_crystal_system monoclinic
_space_group_IT_number 14
_space_group_name_Hall '-P 2yn'
_space_group_name_H-M_alt 'P 1 21/n 1'
_atom_sites_solution_hydrogens geom
_atom_sites_solution_primary direct
_audit_creation_date 2014-07-29
_audit_creation_method
;
Olex2 1.2
(compiled 2014.07.22 svn.r2960 for OlexSys, GUI svn.r4862)
;
_cell_angle_alpha 90
_cell_angle_beta 95.372(4)
_cell_angle_gamma 90
_cell_formula_units_Z 8
_cell_length_a 11.6367(7)
_cell_length_b 27.4387(18)
_cell_length_c 11.7856(7)
_cell_measurement_reflns_used 312
_cell_measurement_temperature 100
_cell_measurement_theta_max 62.89
_cell_measurement_theta_min 4.96
_cell_volume 3746.6(4)
_computing_cell_refinement 'SAINT V7.23A (Bruker, 2005)'
_computing_data_collection 'APEX2 V2.1-4 (Bruker, 2007)'
_computing_data_reduction 'Bruker SAINT'
_computing_molecular_graphics 'Olex2 (Dolomanov et al., 2009)'
_computing_publication_material 'Olex2 (Dolomanov et al., 2009)'
_computing_structure_refinement 'ShelXL (Sheldrick, 2008)'
_computing_structure_solution 'ShelXS (Sheldrick, 2008)'
_diffrn_ambient_temperature 99.99
_diffrn_detector_area_resol_mean 8
_diffrn_measured_fraction_theta_full 0.841
_diffrn_measured_fraction_theta_max 0.893
_diffrn_measurement_device_type 'Bruker Kappa APEX CCD area detector'
_diffrn_measurement_method '\w and \f scans'
_diffrn_radiation_monochromator 'Quazar optics'
_diffrn_radiation_type CuK\a
_diffrn_radiation_wavelength 1.54178
_diffrn_reflns_av_R_equivalents 0.0400
_diffrn_reflns_av_unetI/netI 0.0449
_diffrn_reflns_Laue_measured_fraction_full 0.841
_diffrn_reflns_Laue_measured_fraction_max 0.893
_diffrn_reflns_limit_h_max 11
_diffrn_reflns_limit_h_min -12
_diffrn_reflns_limit_k_max 32
_diffrn_reflns_limit_k_min -32
_diffrn_reflns_limit_l_max 12
_diffrn_reflns_limit_l_min -13
_diffrn_reflns_number 17996
_diffrn_reflns_point_group_measured_fraction_full 0.841
_diffrn_reflns_point_group_measured_fraction_max 0.893
_diffrn_reflns_theta_full 67.679
_diffrn_reflns_theta_max 64.993
_diffrn_reflns_theta_min 4.097
_diffrn_source microsource
_diffrn_standards_number 0
_exptl_absorpt_coefficient_mu 0.604
_exptl_absorpt_correction_T_max 0.7526
_exptl_absorpt_correction_T_min 0.5979
_exptl_absorpt_correction_type multi-scan
_exptl_absorpt_process_details
;
SADABS-2012/1 (Bruker,2012) was used for absorption correction.
wR2(int) was 0.0903 before and 0.0535 after correction.
The Ratio of minimum to maximum transmission is 0.7944.
The \l/2 correction factor is Not present.
;
_exptl_crystal_colour 'clear yellow'
_exptl_crystal_colour_lustre clear
_exptl_crystal_colour_primary yellow
_exptl_crystal_density_diffrn 1.292
_exptl_crystal_description plate
_exptl_crystal_F_000 1544
_exptl_crystal_recrystallization_method 'Crystal grown by slow diffusion of pentane vapor into a chloroform solution.'
_exptl_crystal_size_max 0.618
_exptl_crystal_size_mid 0.602
_exptl_crystal_size_min 0.044
_refine_diff_density_max 0.910
_refine_diff_density_min -0.257
_refine_diff_density_rms 0.064
_refine_ls_extinction_method none
_refine_ls_goodness_of_fit_ref 1.061
_refine_ls_hydrogen_treatment constr
_refine_ls_matrix_type full
_refine_ls_number_parameters 513
_refine_ls_number_reflns 5699
_refine_ls_number_restraints 0
_refine_ls_restrained_S_all 1.061
_refine_ls_R_factor_all 0.1106
_refine_ls_R_factor_gt 0.0885
_refine_ls_shift/su_max 0.000
_refine_ls_shift/su_mean 0.000
_refine_ls_structure_factor_coef Fsqd
_refine_ls_weighting_details 'w=1/[\s^2^(Fo^2^)+(0.1068P)^2^+7.9563P] where P=(Fo^2^+2Fc^2^)/3'
_refine_ls_weighting_scheme calc
_refine_ls_wR_factor_gt 0.2414
_refine_ls_wR_factor_ref 0.2596
_reflns_Friedel_coverage 0.000
_reflns_number_gt 4253
_reflns_number_total 5699
_reflns_threshold_expression 'I > 2\s(I)'
_cod_data_source_file jp5b02378_si_002.cif
_cod_data_source_block perno_x
_cod_database_code 1554031
_shelxl_version_number 2013-4
_shelx_space_group_comment
;
The symmetry employed for this shelxl refinement is uniquely defined
by the following loop, which should always be used as a source of
symmetry information in preference to the above space-group names.
They are only intended as comments.
;
_shelx_estimated_absorpt_t_max 0.974
_shelx_estimated_absorpt_t_min 0.707
_olex2_refinement_description
;
1. Fixed Uiso
 At 1.2 times of:
  All C(H) groups
 At 1.5 times of:
  All C(H,H,H) groups
2.a Aromatic/amide H refined with riding coordinates:
 C1(H1), C2(H2), C4(H4), C5(H5), C6(H6), C10(H10), C14(H14), C15(H15),
 C19(H19), C20(H20), C27(H27), C28(H28), C30(H30), C31(H31), C32(H32), C36(H36),
  C40(H40), C41(H41), C45(H45), C46(H46)
2.b Idealised Me refined as rotating group:
 C23(H23a,H23b,H23c), C24(H24a,H24b,H24c), C25(H25a,H25b,H25c), C26(H26a,H26b,
 H26c), C49(H49a,H49b,H49c), C50(H50a,H50b,H50c), C51(H51a,H51b,H51c), C52(H52a,
 H52b,H52c)
;
_olex2_computing_structure_refinement_long 'ShelXL (Sheldrick, 2008)'
_olex2_computing_structure_solution_long 'ShelXS (Sheldrick, 2008)'
_olex2_exptl_crystal_mounting_method 'Mounted on glass capillary with Paratone oil.'
_olex2_submission_special_instructions 'No special instructions were received'

loop_
_space_group_symop_operation_xyz
'x, y, z'
'-x+1/2, y+1/2, -z+1/2'
'-x, -y, -z'
'x-1/2, -y-1/2, z-1/2'

loop_
_atom_site_label
_atom_site_type_symbol
_atom_site_fract_x
_atom_site_fract_y
_atom_site_fract_z
_atom_site_U_iso_or_equiv
_atom_site_adp_type
_atom_site_occupancy
_atom_site_site_symmetry_order
_atom_site_calc_flag
_atom_site_refinement_flags_posn
O1 O 0.7983(3) 0.29215(11) 0.3293(3) 0.0668(10) Uani 1 1 d .
N1 N 0.7895(3) 0.24630(13) 0.3090(3) 0.0450(9) Uani 1 1 d .
C1 C 0.5278(7) -0.0515(2) 0.1356(8) 0.109(3) Uani 1 1 d .
H1 H 0.4563 -0.0650 0.1052 0.131 Uiso 1 1 calc R
C2 C 0.6176(6) -0.0810(2) 0.1625(6) 0.0808(19) Uani 1 1 d .
H2 H 0.6094 -0.1150 0.1492 0.097 Uiso 1 1 calc R
C3 C 0.7224(5) -0.06285(19) 0.2094(5) 0.0679(16) Uani 1 1 d .
C4 C 0.8164(6) -0.0926(2) 0.2398(5) 0.0754(18) Uani 1 1 d .
H4 H 0.8096 -0.1268 0.2273 0.090 Uiso 1 1 calc R
C5 C 0.9194(6) -0.0737(2) 0.2877(6) 0.0853(19) Uani 1 1 d .
H5 H 0.9818 -0.0948 0.3114 0.102 Uiso 1 1 calc R
C6 C 0.9315(5) -0.0232(2) 0.3011(6) 0.0783(17) Uani 1 1 d .
H6 H 1.0042 -0.0105 0.3305 0.094 Uiso 1 1 calc R
C7 C 0.8428(4) 0.00840(17) 0.2735(4) 0.0575(14) Uani 1 1 d .
C8 C 0.7350(4) -0.01048(16) 0.2283(4) 0.0537(13) Uani 1 1 d .
C9 C 0.6393(4) 0.01922(17) 0.2008(4) 0.0572(13) Uani 1 1 d .
C10 C 0.5371(5) -0.0014(2) 0.1512(7) 0.087(2) Uani 1 1 d .
H10 H 0.4732 0.0190 0.1279 0.104 Uiso 1 1 calc R
C11 C 0.6508(4) 0.07191(15) 0.2208(4) 0.0450(11) Uani 1 1 d .
C12 C 0.7600(3) 0.09265(14) 0.2587(3) 0.0365(9) Uani 1 1 d .
C13 C 0.8577(4) 0.06240(15) 0.2829(4) 0.0454(11) Uani 1 1 d .
C14 C 0.9614(4) 0.08455(17) 0.3117(5) 0.0561(13) Uani 1 1 d .
H14 H 1.0277 0.0648 0.3295 0.067 Uiso 1 1 calc R
C15 C 0.9734(4) 0.13512(17) 0.3162(4) 0.0517(12) Uani 1 1 d .
H15 H 1.0481 0.1486 0.3338 0.062 Uiso 1 1 calc R
C16 C 0.8811(3) 0.16610(14) 0.2959(3) 0.0350(9) Uani 1 1 d .
C17 C 0.7707(3) 0.14458(14) 0.2692(3) 0.0317(9) Uani 1 1 d .
C18 C 0.6711(3) 0.17423(15) 0.2507(3) 0.0351(9) Uani 1 1 d .
C19 C 0.5672(4) 0.15256(17) 0.2172(4) 0.0496(12) Uani 1 1 d .
H19 H 0.5000 0.1722 0.2052 0.060 Uiso 1 1 calc R
C20 C 0.5579(4) 0.10283(18) 0.2003(4) 0.0563(13) Uani 1 1 d .
H20 H 0.4849 0.0895 0.1737 0.068 Uiso 1 1 calc R
C21 C 0.6716(4) 0.22840(15) 0.2709(4) 0.0403(10) Uani 1 1 d .
C22 C 0.8975(3) 0.22035(15) 0.2886(4) 0.0396(10) Uani 1 1 d .
C23 C 0.5956(4) 0.24096(17) 0.3676(4) 0.0482(11) Uani 1 1 d .
H23A H 0.6263 0.2246 0.4380 0.072 Uiso 1 1 calc GR
H23B H 0.5164 0.2299 0.3465 0.072 Uiso 1 1 calc GR
H23C H 0.5960 0.2763 0.3798 0.072 Uiso 1 1 calc GR
C24 C 0.6263(5) 0.25678(19) 0.1638(4) 0.0595(13) Uani 1 1 d .
H24A H 0.6326 0.2918 0.1791 0.089 Uiso 1 1 calc GR
H24B H 0.5453 0.2483 0.1429 0.089 Uiso 1 1 calc GR
H24C H 0.6722 0.2484 0.1009 0.089 Uiso 1 1 calc GR
C25 C 0.9925(4) 0.23886(19) 0.3777(4) 0.0589(13) Uani 1 1 d .
H25A H 0.9940 0.2746 0.3766 0.088 Uiso 1 1 calc GR
H25B H 1.0675 0.2263 0.3596 0.088 Uiso 1 1 calc GR
H25C H 0.9767 0.2275 0.4535 0.088 Uiso 1 1 calc GR
C26 C 0.9289(4) 0.23398(16) 0.1687(4) 0.0454(11) Uani 1 1 d .
H26A H 0.8705 0.2209 0.1115 0.068 Uiso 1 1 calc GR
H26B H 1.0045 0.2202 0.1566 0.068 Uiso 1 1 calc GR
H26C H 0.9317 0.2695 0.1616 0.068 Uiso 1 1 calc GR
O2 O 0.1552(3) -0.19485(11) 0.2092(3) 0.0569(9) Uani 1 1 d .
N2 N 0.1808(3) -0.14907(12) 0.2197(3) 0.0446(9) Uani 1 1 d .
C27 C 0.3212(5) 0.1451(2) 0.5121(5) 0.0681(15) Uani 1 1 d .
H27 H 0.3347 0.1579 0.5871 0.082 Uiso 1 1 calc R
C28 C 0.3071(4) 0.17615(18) 0.4229(5) 0.0566(13) Uani 1 1 d .
H28 H 0.3140 0.2103 0.4355 0.068 Uiso 1 1 calc R
C29 C 0.2822(3) 0.15813(16) 0.3104(4) 0.0452(11) Uani 1 1 d .
C30 C 0.2678(4) 0.18933(16) 0.2155(5) 0.0509(12) Uani 1 1 d .
H30 H 0.2744 0.2236 0.2261 0.061 Uiso 1 1 calc R
C31 C 0.2444(4) 0.17085(17) 0.1078(5) 0.0524(12) Uani 1 1 d .
H31 H 0.2375 0.1922 0.0441 0.063 Uiso 1 1 calc R
C32 C 0.2305(4) 0.12055(15) 0.0914(4) 0.0463(11) Uani 1 1 d .
H32 H 0.2125 0.1084 0.0164 0.056 Uiso 1 1 calc R
C33 C 0.2422(3) 0.08816(15) 0.1813(4) 0.0383(10) Uani 1 1 d .
C34 C 0.2719(3) 0.10666(15) 0.2934(4) 0.0389(10) Uani 1 1 d .
C35 C 0.2923(4) 0.07495(16) 0.3876(4) 0.0468(11) Uani 1 1 d .
C36 C 0.3163(5) 0.09467(19) 0.4963(4) 0.0613(13) Uani 1 1 d .
H36 H 0.3293 0.0736 0.5602 0.074 Uiso 1 1 calc R
C37 C 0.2875(4) 0.02172(16) 0.3688(4) 0.0459(11) Uani 1 1 d .
C38 C 0.2485(3) 0.00283(14) 0.2592(3) 0.0335(9) Uani 1 1 d .
C39 C 0.2246(3) 0.03515(14) 0.1658(3) 0.0368(9) Uani 1 1 d .
C40 C 0.1841(4) 0.01532(16) 0.0615(4) 0.0505(12) Uani 1 1 d .
H40 H 0.1650 0.0364 -0.0014 0.061 Uiso 1 1 calc R
C41 C 0.1707(4) -0.03499(16) 0.0471(4) 0.0499(11) Uani 1 1 d .
H41 H 0.1440 -0.0473 -0.0260 0.060 Uiso 1 1 calc R
C42 C 0.1949(3) -0.06709(14) 0.1350(3) 0.0375(9) Uani 1 1 d .
C43 C 0.2362(3) -0.04872(14) 0.2442(3) 0.0335(9) Uani 1 1 d .
C44 C 0.2648(4) -0.08086(15) 0.3367(3) 0.0412(10) Uani 1 1 d .
C45 C 0.3087(5) -0.06126(19) 0.4390(4) 0.0667(15) Uani 1 1 d .
H45 H 0.3316 -0.0825 0.5007 0.080 Uiso 1 1 calc R
C46 C 0.3205(6) -0.0112(2) 0.4545(4) 0.0704(16) Uani 1 1 d .
H46 H 0.3522 0.0007 0.5264 0.084 Uiso 1 1 calc R
C47 C 0.2530(4) -0.13539(15) 0.3260(4) 0.0432(10) Uani 1 1 d .
C48 C 0.1797(4) -0.12146(15) 0.1115(4) 0.0419(10) Uani 1 1 d .
C49 C 0.1898(5) -0.15692(18) 0.4236(4) 0.0563(12) Uani 1 1 d .
H49A H 0.1140 -0.1414 0.4243 0.085 Uiso 1 1 calc GR
H49B H 0.2354 -0.1509 0.4965 0.085 Uiso 1 1 calc GR
H49C H 0.1799 -0.1921 0.4122 0.085 Uiso 1 1 calc GR
C50 C 0.3712(4) -0.16011(19) 0.3271(5) 0.0605(13) Uani 1 1 d .
H50A H 0.3606 -0.1947 0.3079 0.091 Uiso 1 1 calc GR
H50B H 0.4125 -0.1571 0.4032 0.091 Uiso 1 1 calc GR
H50C H 0.4160 -0.1444 0.2710 0.091 Uiso 1 1 calc GR
C51 C 0.0626(4) -0.13172(18) 0.0451(4) 0.0564(12) Uani 1 1 d .
H51A H 0.0508 -0.1670 0.0383 0.085 Uiso 1 1 calc GR
H51B H 0.0610 -0.1173 -0.0312 0.085 Uiso 1 1 calc GR
H51C H 0.0010 -0.1174 0.0856 0.085 Uiso 1 1 calc GR
C52 C 0.2762(4) -0.14114(16) 0.0440(4) 0.0475(11) Uani 1 1 d .
H52A H 0.3513 -0.1337 0.0850 0.071 Uiso 1 1 calc GR
H52B H 0.2710 -0.1258 -0.0314 0.071 Uiso 1 1 calc GR
H52C H 0.2678 -0.1765 0.0352 0.071 Uiso 1 1 calc GR

loop_
_atom_site_aniso_label
_atom_site_aniso_U_11
_atom_site_aniso_U_22
_atom_site_aniso_U_33
_atom_site_aniso_U_23
_atom_site_aniso_U_13
_atom_site_aniso_U_12
O1 0.078(2) 0.0380(18) 0.086(3) -0.0137(16) 0.016(2) -0.0015(16)
N1 0.046(2) 0.041(2) 0.049(2) -0.0060(16) 0.0066(16) 0.0013(16)
C1 0.078(5) 0.067(4) 0.185(9) -0.020(5) 0.025(5) -0.028(4)
C2 0.079(4) 0.054(3) 0.117(5) -0.012(3) 0.045(4) -0.023(3)
C3 0.080(4) 0.052(3) 0.080(4) 0.002(3) 0.052(3) -0.003(3)
C4 0.100(5) 0.047(3) 0.086(4) 0.013(3) 0.042(4) 0.002(3)
C5 0.079(4) 0.051(3) 0.126(6) 0.002(3) 0.005(4) 0.021(3)
C6 0.067(4) 0.057(3) 0.110(5) 0.004(3) 0.008(3) 0.012(3)
C7 0.064(3) 0.047(3) 0.067(3) 0.008(2) 0.033(3) 0.021(2)
C8 0.057(3) 0.045(3) 0.066(3) 0.004(2) 0.039(2) -0.010(2)
C9 0.059(3) 0.049(3) 0.070(3) -0.005(2) 0.037(3) -0.008(2)
C10 0.064(4) 0.057(3) 0.143(6) -0.016(3) 0.025(4) -0.027(3)
C11 0.040(3) 0.046(2) 0.053(3) -0.009(2) 0.023(2) -0.0119(19)
C12 0.035(2) 0.042(2) 0.035(2) 0.0004(17) 0.0189(17) 0.0043(17)
C13 0.041(3) 0.042(2) 0.056(3) 0.007(2) 0.022(2) 0.0058(19)
C14 0.038(3) 0.054(3) 0.077(4) 0.015(2) 0.009(2) 0.019(2)
C15 0.028(2) 0.062(3) 0.064(3) 0.009(2) 0.002(2) 0.000(2)
C16 0.031(2) 0.045(2) 0.030(2) 0.0008(17) 0.0068(16) 0.0032(17)
C17 0.028(2) 0.038(2) 0.031(2) -0.0035(16) 0.0117(16) 0.0015(16)
C18 0.026(2) 0.048(2) 0.032(2) -0.0033(17) 0.0064(16) 0.0050(17)
C19 0.025(2) 0.064(3) 0.061(3) -0.016(2) 0.0060(19) 0.0054(19)
C20 0.027(2) 0.069(3) 0.074(4) -0.020(3) 0.011(2) -0.009(2)
C21 0.039(2) 0.047(2) 0.034(2) 0.0008(18) 0.0003(18) 0.0086(18)
C22 0.031(2) 0.048(2) 0.040(2) -0.0025(18) 0.0035(17) -0.0037(18)
C23 0.046(3) 0.053(3) 0.046(3) -0.004(2) 0.009(2) 0.016(2)
C24 0.066(3) 0.064(3) 0.047(3) 0.006(2) 0.000(2) 0.017(3)
C25 0.057(3) 0.066(3) 0.052(3) -0.008(2) -0.004(2) -0.013(2)
C26 0.048(3) 0.048(2) 0.041(3) 0.0005(19) 0.007(2) -0.0060(19)
O2 0.066(2) 0.0414(18) 0.063(2) 0.0037(15) 0.0034(17) -0.0046(15)
N2 0.052(2) 0.041(2) 0.041(2) 0.0027(15) 0.0067(17) 0.0037(16)
C27 0.082(4) 0.070(4) 0.055(3) -0.024(3) 0.019(3) -0.020(3)
C28 0.047(3) 0.052(3) 0.074(4) -0.023(3) 0.019(2) -0.013(2)
C29 0.024(2) 0.049(2) 0.065(3) -0.005(2) 0.0167(19) -0.0028(18)
C30 0.035(2) 0.038(2) 0.082(4) -0.006(2) 0.014(2) 0.0003(18)
C31 0.038(3) 0.047(3) 0.073(4) 0.016(2) 0.006(2) 0.0040(19)
C32 0.042(3) 0.044(2) 0.052(3) 0.003(2) 0.000(2) 0.0053(19)
C33 0.024(2) 0.044(2) 0.048(3) 0.0023(19) 0.0110(17) 0.0061(16)
C34 0.025(2) 0.043(2) 0.051(3) -0.0091(19) 0.0156(18) 0.0000(16)
C35 0.047(3) 0.054(3) 0.041(3) -0.009(2) 0.014(2) -0.005(2)
C36 0.079(4) 0.059(3) 0.047(3) -0.011(2) 0.012(2) -0.017(3)
C37 0.054(3) 0.052(3) 0.033(2) -0.0040(19) 0.011(2) -0.004(2)
C38 0.029(2) 0.044(2) 0.029(2) -0.0001(16) 0.0089(16) 0.0044(16)
C39 0.032(2) 0.042(2) 0.038(2) -0.0003(18) 0.0076(17) 0.0071(17)
C40 0.068(3) 0.045(3) 0.038(3) 0.008(2) 0.001(2) 0.006(2)
C41 0.067(3) 0.049(3) 0.032(3) -0.0028(19) -0.001(2) 0.002(2)
C42 0.040(2) 0.042(2) 0.032(2) 0.0026(17) 0.0111(17) 0.0043(17)
C43 0.030(2) 0.041(2) 0.031(2) -0.0005(16) 0.0088(16) 0.0043(16)
C44 0.047(3) 0.047(2) 0.029(2) 0.0046(18) 0.0016(18) 0.0067(19)
C45 0.102(4) 0.053(3) 0.042(3) 0.010(2) -0.005(3) 0.003(3)
C46 0.112(5) 0.064(3) 0.033(3) -0.005(2) -0.006(3) -0.009(3)
C47 0.052(3) 0.045(2) 0.033(2) 0.0066(18) 0.0083(19) 0.0090(19)
C48 0.046(3) 0.043(2) 0.037(2) 0.0007(18) 0.0079(19) 0.0015(18)
C49 0.066(3) 0.058(3) 0.047(3) 0.008(2) 0.011(2) 0.007(2)
C50 0.053(3) 0.064(3) 0.063(3) 0.002(2) 0.004(2) 0.014(2)
C51 0.051(3) 0.059(3) 0.058(3) 0.004(2) -0.001(2) -0.002(2)
C52 0.062(3) 0.046(2) 0.037(3) -0.0076(19) 0.015(2) -0.004(2)

loop_
_atom_type_symbol
_atom_type_description
_atom_type_scat_dispersion_real
_atom_type_scat_dispersion_imag
_atom_type_scat_source
C C 0.0181 0.0091 'International Tables Vol C Tables 4.2.6.8 and 6.1.1.4'
H H 0.0000 0.0000 'International Tables Vol C Tables 4.2.6.8 and 6.1.1.4'
N N 0.0311 0.0180 'International Tables Vol C Tables 4.2.6.8 and 6.1.1.4'
O O 0.0492 0.0322 'International Tables Vol C Tables 4.2.6.8 and 6.1.1.4'

loop_
_geom_angle_atom_site_label_1
_geom_angle_atom_site_label_2
_geom_angle_atom_site_label_3
_geom_angle
O1 N1 C21 115.8(3)
O1 N1 C22 116.6(3)
C22 N1 C21 124.4(3)
C2 C1 H1 119.4
C2 C1 C10 121.2(7)
C10 C1 H1 119.4
C1 C2 H2 119.4
C1 C2 C3 121.2(6)
C3 C2 H2 119.4
C2 C3 C4 122.4(5)
C2 C3 C8 119.1(5)
C4 C3 C8 118.4(6)
C3 C4 H4 119.4
C5 C4 C3 121.3(5)
C5 C4 H4 119.4
C4 C5 H5 120.2
C4 C5 C6 119.6(5)
C6 C5 H5 120.2
C5 C6 H6 118.8
C7 C6 C5 122.4(6)
C7 C6 H6 118.8
C6 C7 C8 118.8(5)
C6 C7 C13 122.2(5)
C8 C7 C13 118.9(4)
C7 C8 C3 119.4(5)
C9 C8 C3 118.3(5)
C9 C8 C7 122.3(4)
C8 C9 C10 119.5(5)
C8 C9 C11 118.7(4)
C10 C9 C11 121.8(5)
C1 C10 C9 120.6(6)
C1 C10 H10 119.7
C9 C10 H10 119.7
C12 C11 C9 120.5(4)
C20 C11 C9 121.3(4)
C20 C11 C12 118.1(4)
C11 C12 C17 119.4(4)
C13 C12 C11 120.3(4)
C13 C12 C17 120.2(4)
C12 C13 C7 118.8(4)
C14 C13 C7 123.6(4)
C14 C13 C12 117.6(4)
C13 C14 H14 118.8
C13 C14 C15 122.3(4)
C15 C14 H14 118.8
C14 C15 H15 118.8
C16 C15 C14 122.3(4)
C16 C15 H15 118.8
C15 C16 C17 117.2(4)
C15 C16 C22 121.4(4)
C17 C16 C22 121.0(3)
C16 C17 C12 120.1(3)
C18 C17 C12 119.6(3)
C18 C17 C16 120.3(3)
C17 C18 C21 123.5(3)
C19 C18 C17 118.8(4)
C19 C18 C21 117.6(3)
C18 C19 H19 119.2
C18 C19 C20 121.6(4)
C20 C19 H19 119.2
C11 C20 C19 122.2(4)
C11 C20 H20 118.9
C19 C20 H20 118.9
N1 C21 C18 111.3(3)
N1 C21 C23 106.2(3)
N1 C21 C24 108.5(4)
C18 C21 C23 110.0(3)
C18 C21 C24 112.1(4)
C24 C21 C23 108.5(4)
N1 C22 C16 110.6(3)
N1 C22 C25 107.3(4)
N1 C22 C26 108.0(3)
C16 C22 C25 112.0(4)
C16 C22 C26 109.6(3)
C25 C22 C26 109.2(4)
C21 C23 H23A 109.5
C21 C23 H23B 109.5
C21 C23 H23C 109.5
H23A C23 H23B 109.5
H23A C23 H23C 109.5
H23B C23 H23C 109.5
C21 C24 H24A 109.5
C21 C24 H24B 109.5
C21 C24 H24C 109.5
H24A C24 H24B 109.5
H24A C24 H24C 109.5
H24B C24 H24C 109.5
C22 C25 H25A 109.5
C22 C25 H25B 109.5
C22 C25 H25C 109.5
H25A C25 H25B 109.5
H25A C25 H25C 109.5
H25B C25 H25C 109.5
C22 C26 H26A 109.5
C22 C26 H26B 109.5
C22 C26 H26C 109.5
H26A C26 H26B 109.5
H26A C26 H26C 109.5
H26B C26 H26C 109.5
O2 N2 C47 115.5(3)
O2 N2 C48 115.5(3)
C48 N2 C47 123.6(3)
C28 C27 H27 119.3
C28 C27 C36 121.3(5)
C36 C27 H27 119.3
C27 C28 H28 119.8
C27 C28 C29 120.5(4)
C29 C28 H28 119.8
C28 C29 C34 118.8(4)
C30 C29 C28 122.0(4)
C30 C29 C34 119.2(4)
C29 C30 H30 119.7
C31 C30 C29 120.7(4)
C31 C30 H30 119.7
C30 C31 H31 119.9
C30 C31 C32 120.2(4)
C32 C31 H31 119.9
C31 C32 H32 119.1
C33 C32 C31 121.8(4)
C33 C32 H32 119.1
C32 C33 C34 118.7(4)
C32 C33 C39 122.4(4)
C34 C33 C39 118.9(4)
C33 C34 C29 119.4(4)
C35 C34 C29 119.5(4)
C35 C34 C33 121.1(4)
C34 C35 C37 119.3(4)
C36 C35 C34 119.2(4)
C36 C35 C37 121.5(4)
C27 C36 H36 119.7
C35 C36 C27 120.6(5)
C35 C36 H36 119.7
C38 C37 C35 120.0(4)
C46 C37 C35 122.1(4)
C46 C37 C38 117.9(4)
C37 C38 C43 119.4(4)
C39 C38 C37 119.8(4)
C39 C38 C43 120.7(3)
C38 C39 C33 120.2(4)
C40 C39 C33 121.9(4)
C40 C39 C38 117.9(4)
C39 C40 H40 119.3
C39 C40 C41 121.4(4)
C41 C40 H40 119.3
C40 C41 H41 119.0
C42 C41 C40 122.0(4)
C42 C41 H41 119.0
C41 C42 C43 119.0(4)
C41 C42 C48 118.7(4)
C43 C42 C48 122.3(3)
C42 C43 C38 118.9(3)
C44 C43 C38 120.4(4)
C44 C43 C42 120.7(4)
C43 C44 C47 122.8(4)
C45 C44 C43 118.2(4)
C45 C44 C47 119.0(4)
C44 C45 H45 119.1
C44 C45 C46 121.7(5)
C46 C45 H45 119.1
C37 C46 C45 122.1(5)
C37 C46 H46 118.9
C45 C46 H46 118.9
N2 C47 C44 111.1(3)
N2 C47 C49 105.1(4)
N2 C47 C50 109.3(4)
C44 C47 C49 111.4(4)
C44 C47 C50 111.3(4)
C50 C47 C49 108.3(4)
N2 C48 C42 110.7(3)
N2 C48 C51 106.3(3)
N2 C48 C52 108.6(3)
C42 C48 C51 110.8(4)
C42 C48 C52 111.1(3)
C52 C48 C51 109.2(4)
C47 C49 H49A 109.5
C47 C49 H49B 109.5
C47 C49 H49C 109.5
H49A C49 H49B 109.5
H49A C49 H49C 109.5
H49B C49 H49C 109.5
C47 C50 H50A 109.5
C47 C50 H50B 109.5
C47 C50 H50C 109.5
H50A C50 H50B 109.5
H50A C50 H50C 109.5
H50B C50 H50C 109.5
C48 C51 H51A 109.5
C48 C51 H51B 109.5
C48 C51 H51C 109.5
H51A C51 H51B 109.5
H51A C51 H51C 109.5
H51B C51 H51C 109.5
C48 C52 H52A 109.5
C48 C52 H52B 109.5
C48 C52 H52C 109.5
H52A C52 H52B 109.5
H52A C52 H52C 109.5
H52B C52 H52C 109.5

loop_
_geom_bond_atom_site_label_1
_geom_bond_atom_site_label_2
_geom_bond_distance
O1 N1 1.283(5)
N1 C21 1.487(6)
N1 C22 1.483(5)
C1 H1 0.9500
C1 C2 1.336(10)
C1 C10 1.390(8)
C2 H2 0.9500
C2 C3 1.383(9)
C3 C4 1.386(8)
C3 C8 1.459(7)
C4 H4 0.9500
C4 C5 1.378(9)
C5 H5 0.9500
C5 C6 1.402(8)
C6 H6 0.9500
C6 C7 1.364(7)
C7 C8 1.415(8)
C7 C13 1.495(6)
C8 C9 1.393(7)
C9 C10 1.395(8)
C9 C11 1.469(6)
C10 H10 0.9500
C11 C12 1.426(6)
C11 C20 1.378(7)
C12 C13 1.415(6)
C12 C17 1.435(5)
C13 C14 1.365(7)
C14 H14 0.9500
C14 C15 1.395(7)
C15 H15 0.9500
C15 C16 1.373(6)
C16 C17 1.422(5)
C16 C22 1.504(6)
C17 C18 1.416(5)
C18 C19 1.372(6)
C18 C21 1.505(6)
C19 H19 0.9500
C19 C20 1.382(7)
C20 H20 0.9500
C21 C23 1.546(6)
C21 C24 1.534(6)
C22 C25 1.538(6)
C22 C26 1.539(6)
C23 H23A 0.9800
C23 H23B 0.9800
C23 H23C 0.9800
C24 H24A 0.9800
C24 H24B 0.9800
C24 H24C 0.9800
C25 H25A 0.9800
C25 H25B 0.9800
C25 H25C 0.9800
C26 H26A 0.9800
C26 H26B 0.9800
C26 H26C 0.9800
O2 N2 1.294(4)
N2 C47 1.490(6)
N2 C48 1.482(5)
C27 H27 0.9500
C27 C28 1.351(8)
C27 C36 1.397(7)
C28 H28 0.9500
C28 C29 1.419(7)
C29 C30 1.406(7)
C29 C34 1.430(6)
C30 H30 0.9500
C30 C31 1.370(7)
C31 H31 0.9500
C31 C32 1.401(6)
C32 H32 0.9500
C32 C33 1.380(6)
C33 C34 1.427(6)
C33 C39 1.478(6)
C34 C35 1.413(6)
C35 C36 1.395(7)
C35 C37 1.478(6)
C36 H36 0.9500
C37 C38 1.425(6)
C37 C46 1.383(7)
C38 C39 1.421(6)
C38 C43 1.431(6)
C39 C40 1.385(6)
C40 H40 0.9500
C40 C41 1.398(6)
C41 H41 0.9500
C41 C42 1.369(6)
C42 C43 1.423(6)
C42 C48 1.525(6)
C43 C44 1.417(6)
C44 C45 1.375(7)
C44 C47 1.507(6)
C45 H45 0.9500
C45 C46 1.390(7)
C46 H46 0.9500
C47 C49 1.539(6)
C47 C50 1.533(6)
C48 C51 1.534(7)
C48 C52 1.533(6)
C49 H49A 0.9800
C49 H49B 0.9800
C49 H49C 0.9800
C50 H50A 0.9800
C50 H50B 0.9800
C50 H50C 0.9800
C51 H51A 0.9800
C51 H51B 0.9800
C51 H51C 0.9800
C52 H52A 0.9800
C52 H52B 0.9800
C52 H52C 0.9800

loop_
_geom_torsion_atom_site_label_1
_geom_torsion_atom_site_label_2
_geom_torsion_atom_site_label_3
_geom_torsion_atom_site_label_4
_geom_torsion
O1 N1 C21 C18 -179.4(3)
O1 N1 C21 C23 -59.7(5)
O1 N1 C21 C24 56.8(5)
O1 N1 C22 C16 165.6(4)
O1 N1 C22 C25 43.1(5)
O1 N1 C22 C26 -74.5(5)
C1 C2 C3 C4 179.0(7)
C1 C2 C3 C8 -0.8(9)
C2 C1 C10 C9 -3.1(12)
C2 C3 C4 C5 -179.2(6)
C2 C3 C8 C7 -178.4(5)
C2 C3 C8 C9 1.6(7)
C3 C4 C5 C6 -3.1(10)
C3 C8 C9 C10 -3.2(7)
C3 C8 C9 C11 179.3(4)
C4 C3 C8 C7 1.8(7)
C4 C3 C8 C9 -178.2(5)
C4 C5 C6 C7 3.3(10)
C5 C6 C7 C8 -0.8(9)
C5 C6 C7 C13 -177.1(6)
C6 C7 C8 C3 -1.7(7)
C6 C7 C8 C9 178.3(5)
C6 C7 C13 C12 -176.5(5)
C6 C7 C13 C14 4.6(8)
C7 C8 C9 C10 176.8(5)
C7 C8 C9 C11 -0.7(7)
C7 C13 C14 C15 177.8(5)
C8 C3 C4 C5 0.6(8)
C8 C7 C13 C12 7.2(6)
C8 C7 C13 C14 -171.6(5)
C8 C9 C10 C1 4.0(9)
C8 C9 C11 C12 5.1(6)
C8 C9 C11 C20 -176.9(4)
C9 C11 C12 C13 -3.1(6)
C9 C11 C12 C17 175.3(4)
C9 C11 C20 C19 -179.2(5)
C10 C1 C2 C3 1.5(12)
C10 C9 C11 C12 -172.4(5)
C10 C9 C11 C20 5.6(7)
C11 C9 C10 C1 -178.6(6)
C11 C12 C13 C7 -3.0(6)
C11 C12 C13 C14 175.9(4)
C11 C12 C17 C16 -173.8(4)
C11 C12 C17 C18 5.1(5)
C12 C11 C20 C19 -1.1(7)
C12 C13 C14 C15 -1.0(7)
C12 C17 C18 C19 -3.5(6)
C12 C17 C18 C21 173.8(4)
C13 C7 C8 C3 174.6(4)
C13 C7 C8 C9 -5.4(7)
C13 C12 C17 C16 4.5(5)
C13 C12 C17 C18 -176.6(4)
C13 C14 C15 C16 2.5(8)
C14 C15 C16 C17 -0.4(7)
C14 C15 C16 C22 -173.3(4)
C15 C16 C17 C12 -3.0(5)
C15 C16 C17 C18 178.1(4)
C15 C16 C22 N1 -159.2(4)
C15 C16 C22 C25 -39.5(5)
C15 C16 C22 C26 81.8(5)
C16 C17 C18 C19 175.4(4)
C16 C17 C18 C21 -7.3(6)
C17 C12 C13 C7 178.7(4)
C17 C12 C13 C14 -2.4(6)
C17 C16 C22 N1 28.2(5)
C17 C16 C22 C25 147.8(4)
C17 C16 C22 C26 -90.8(4)
C17 C18 C19 C20 -0.5(7)
C17 C18 C21 N1 1.5(5)
C17 C18 C21 C23 -115.9(4)
C17 C18 C21 C24 123.2(4)
C18 C19 C20 C11 2.9(8)
C19 C18 C21 N1 178.8(4)
C19 C18 C21 C23 61.4(5)
C19 C18 C21 C24 -59.5(5)
C20 C11 C12 C13 178.9(4)
C20 C11 C12 C17 -2.8(6)
C21 N1 C22 C16 -35.8(5)
C21 N1 C22 C25 -158.2(4)
C21 N1 C22 C26 84.1(5)
C21 C18 C19 C20 -177.9(4)
C22 N1 C21 C18 21.8(5)
C22 N1 C21 C23 141.5(4)
C22 N1 C21 C24 -102.0(5)
C22 C16 C17 C12 169.9(3)
C22 C16 C17 C18 -9.0(5)
O2 N2 C47 C44 -172.7(3)
O2 N2 C47 C49 -52.1(4)
O2 N2 C47 C50 64.1(5)
O2 N2 C48 C42 172.3(3)
O2 N2 C48 C51 52.0(5)
O2 N2 C48 C52 -65.4(5)
C27 C28 C29 C30 -179.5(4)
C27 C28 C29 C34 0.2(6)
C28 C27 C36 C35 -2.4(8)
C28 C29 C30 C31 179.6(4)
C28 C29 C34 C33 177.5(4)
C28 C29 C34 C35 -3.1(5)
C29 C30 C31 C32 2.2(6)
C29 C34 C35 C36 3.3(6)
C29 C34 C35 C37 -176.9(4)
C30 C29 C34 C33 -2.8(5)
C30 C29 C34 C35 176.6(4)
C30 C31 C32 C33 -1.4(6)
C31 C32 C33 C34 -1.4(6)
C31 C32 C33 C39 178.2(4)
C32 C33 C34 C29 3.5(5)
C32 C33 C34 C35 -175.9(4)
C32 C33 C39 C38 173.9(4)
C32 C33 C39 C40 -6.5(6)
C33 C34 C35 C36 -177.3(4)
C33 C34 C35 C37 2.5(6)
C33 C39 C40 C41 178.2(4)
C34 C29 C30 C31 -0.1(6)
C34 C33 C39 C38 -6.4(5)
C34 C33 C39 C40 173.2(4)
C34 C35 C36 C27 -0.6(7)
C34 C35 C37 C38 -7.8(6)
C34 C35 C37 C46 171.8(5)
C35 C37 C38 C39 5.9(6)
C35 C37 C38 C43 -175.4(4)
C35 C37 C46 C45 175.6(5)
C36 C27 C28 C29 2.6(8)
C36 C35 C37 C38 172.0(4)
C36 C35 C37 C46 -8.4(7)
C37 C35 C36 C27 179.5(5)
C37 C38 C39 C33 1.2(5)
C37 C38 C39 C40 -178.4(4)
C37 C38 C43 C42 178.8(4)
C37 C38 C43 C44 -1.4(5)
C38 C37 C46 C45 -4.7(8)
C38 C39 C40 C41 -2.2(6)
C38 C43 C44 C45 -2.5(6)
C38 C43 C44 C47 179.7(4)
C39 C33 C34 C29 -176.1(3)
C39 C33 C34 C35 4.5(5)
C39 C38 C43 C42 -2.5(5)
C39 C38 C43 C44 177.3(4)
C39 C40 C41 C42 1.1(7)
C40 C41 C42 C43 -0.7(7)
C40 C41 C42 C48 -179.1(4)
C41 C42 C43 C38 1.4(6)
C41 C42 C43 C44 -178.5(4)
C41 C42 C48 N2 -165.6(4)
C41 C42 C48 C51 -48.0(5)
C41 C42 C48 C52 73.6(5)
C42 C43 C44 C45 177.4(4)
C42 C43 C44 C47 -0.5(6)
C43 C38 C39 C33 -177.5(3)
C43 C38 C39 C40 2.9(6)
C43 C42 C48 N2 16.0(5)
C43 C42 C48 C51 133.7(4)
C43 C42 C48 C52 -104.7(4)
C43 C44 C45 C46 2.9(8)
C43 C44 C47 N2 -14.9(5)
C43 C44 C47 C49 -131.7(4)
C43 C44 C47 C50 107.2(5)
C44 C45 C46 C37 0.8(9)
C45 C44 C47 N2 167.3(4)
C45 C44 C47 C49 50.4(6)
C45 C44 C47 C50 -70.6(6)
C46 C37 C38 C39 -173.8(4)
C46 C37 C38 C43 4.9(6)
C47 N2 C48 C42 -34.6(5)
C47 N2 C48 C51 -155.0(4)
C47 N2 C48 C52 87.6(4)
C47 C44 C45 C46 -179.2(5)
C48 N2 C47 C44 34.2(5)
C48 N2 C47 C49 154.9(4)
C48 N2 C47 C50 -89.0(5)
C48 C42 C43 C38 179.7(3)
C48 C42 C43 C44 -0.1(6)
